data_7005587
loop_
_publ_author_name
'Wei, Kai-Ju'
'Ni, Jia'
'Xie, Yong-Shu'
'Liu, Yangzhong'
'Liu, Qing-Liang'

_publ_section_title
;
 Self-assembled hetero-bimetallic coordination cage and cation-clusters
 with micro(2)-Cl bridging using a flexible two-arm ferrocene amide
 linker.
;
_journal_issue 31
_journal_name_full 'Dalton transactions (Cambridge, England : 2003)'
_journal_page_first 3390
_journal_page_last 3397
_journal_paper_doi 10.1039/b703363j
_journal_year 2007
_chemical_formula_sum 'C22 H20 Fe N4 O3'
_chemical_formula_weight 444.27
_chemical_name_systematic
;
?
;
_space_group_IT_number 4
_symmetry_cell_setting monoclinic
_symmetry_space_group_name_Hall 'P 2yb'
_symmetry_space_group_name_H-M 'P 1 21 1'
_atom_sites_solution_hydrogens geom
_atom_sites_solution_primary direct
_atom_sites_solution_secondary difmap
_audit_creation_method SHELXL-97
_cell_angle_alpha 90.00
_cell_angle_beta 115.636(2)
_cell_angle_gamma 90.00
_cell_formula_units_Z 2
_cell_length_a 10.7467(15)
_cell_length_b 8.6769(12)
_cell_length_c 11.5977(16)
_cell_measurement_temperature 293(2)
_cell_volume 975.0(2)
_computing_cell_refinement 'SAINT (Bruker, 2002)'
_computing_data_collection 'SMART (Bruker, 2002)'
_computing_data_reduction SAINT
_computing_publication_material SHELXL-97
_computing_structure_refinement 'SHELXL-97 (Sheldrick, 1997)'
_computing_structure_solution 'SHELXS-97 (Sheldrick, 1990)'
_diffrn_ambient_temperature 293(2)
_diffrn_measured_fraction_theta_full 0.976
_diffrn_measured_fraction_theta_max 0.976
_diffrn_measurement_device_type 'Bruker APEX area-detector diffractometer'
_diffrn_measurement_method '\f and \w scan'
_diffrn_radiation_monochromator graphite
_diffrn_radiation_source 'fine-focus sealed tube'
_diffrn_radiation_type MoK\a
_diffrn_radiation_wavelength 0.71073
_diffrn_reflns_av_R_equivalents 0.0196
_diffrn_reflns_av_sigmaI/netI 0.0634
_diffrn_reflns_limit_h_max 11
_diffrn_reflns_limit_h_min -13
_diffrn_reflns_limit_k_max 9
_diffrn_reflns_limit_k_min -11
_diffrn_reflns_limit_l_max 12
_diffrn_reflns_limit_l_min -14
_diffrn_reflns_number 4750
_diffrn_reflns_theta_full 27.50
_diffrn_reflns_theta_max 27.50
_diffrn_reflns_theta_min 2.10
_diffrn_standards_decay_% 0
_diffrn_standards_interval_count 0
_diffrn_standards_interval_time 0
_exptl_absorpt_coefficient_mu 0.806
_exptl_absorpt_correction_T_max 0.9024
_exptl_absorpt_correction_T_min 0.7492
_exptl_absorpt_correction_type multi-scan
_exptl_absorpt_process_details 'SADABS (Bruker, 2002)'
_exptl_crystal_colour Orange
_exptl_crystal_density_diffrn 1.513
_exptl_crystal_density_method 'not measured'
_exptl_crystal_description Prism
_exptl_crystal_F_000 460
_exptl_crystal_size_max 0.38
_exptl_crystal_size_mid 0.26
_exptl_crystal_size_min 0.13
_refine_diff_density_max 0.916
_refine_diff_density_min -0.293
_refine_diff_density_rms 0.082
_refine_ls_abs_structure_details 'Flack H D (1983), Acta Cryst. A39, 876-881'
_refine_ls_abs_structure_Flack 0.024(18)
_refine_ls_extinction_method none
_refine_ls_goodness_of_fit_ref 1.028
_refine_ls_hydrogen_treatment constr
_refine_ls_matrix_type full
_refine_ls_number_parameters 271
_refine_ls_number_reflns 3862
_refine_ls_number_restraints 1
_refine_ls_restrained_S_all 1.028
_refine_ls_R_factor_all 0.0483
_refine_ls_R_factor_gt 0.0438
_refine_ls_shift/su_max 0.000
_refine_ls_shift/su_mean 0.000
_refine_ls_structure_factor_coef Fsqd
_refine_ls_weighting_details 'calc w=1/[\s^2^(Fo^2^)+(0.0517P)^2^+0.0000P] where P=(Fo^2^+2Fc^2^)/3'
_refine_ls_weighting_scheme calc
_refine_ls_wR_factor_gt 0.1028
_refine_ls_wR_factor_ref 0.1058
_reflns_number_gt 3508
_reflns_number_total 3862
_reflns_threshold_expression >2sigma(I)
_cod_data_source_file b703363j.txt
_cod_data_source_block ligand_3-BPFA
_cod_depositor_comments
;
The following automatic conversions were performed:
'_symmetry_cell_setting' value 'Monoclinic' changed to 'monoclinic'
according to '/home/saulius/struct/CIF-dictionaries/cif_core.dic'
dictionary named 'cif_core.dic' version 2.4.1 from
2010-06-29.

'_exptl_absorpt_correction_type' value 'Multi-scan' changed
to 'multi-scan' according to
'/home/saulius/struct/CIF-dictionaries/cif_core.dic' dictionary named
'cif_core.dic' version 2.4.1 from 2010-06-29.

Automatic conversion script
Id: cif_fix_enum 1527 2010-12-29 10:47:43Z saulius 
;
_cod_original_sg_symbol_H-M P2(1)
_cod_database_code 7005587

loop_
_symmetry_equiv_pos_as_xyz
'x, y, z'
'-x, y+1/2, -z'

loop_
_atom_site_label
_atom_site_type_symbol
_atom_site_fract_x
_atom_site_fract_y
_atom_site_fract_z
_atom_site_U_iso_or_equiv
_atom_site_adp_type
_atom_site_occupancy
_atom_site_symmetry_multiplicity
_atom_site_calc_flag
_atom_site_refinement_flags
_atom_site_disorder_assembly
_atom_site_disorder_group
Fe1 Fe 0.22976(4) 0.39837(5) 0.22444(4) 0.03145(13) Uani 1 1 d . . .
N1 N 0.2248(3) 0.8066(3) 0.3534(3) 0.0404(7) Uani 1 1 d . . .
H1A H 0.3114 0.7997 0.3725 0.048 Uiso 1 1 calc R . .
N2 N 0.0264(3) 1.0108(4) 0.4992(3) 0.0511(8) Uani 1 1 d . . .
N3 N 0.2883(3) 0.4675(3) 0.5832(2) 0.0362(6) Uani 1 1 d . . .
H3A H 0.2005 0.4781 0.5407 0.043 Uiso 1 1 calc R . .
N4 N 0.5335(3) 0.5705(5) 0.9134(3) 0.0550(9) Uani 1 1 d . . .
O1 O 0.0125(2) 0.7369(3) 0.2039(3) 0.0541(7) Uani 1 1 d . . .
O2 O 0.4790(2) 0.3676(3) 0.5747(2) 0.0434(7) Uani 1 1 d . . .
O3 O 0.8165(3) 0.5007(5) 0.0653(4) 0.0927(13) Uani 1 1 d . . .
H3F H 0.8737 0.5711 0.1060 0.111 Uiso 1 1 d R . .
H3E H 0.7322 0.5234 0.0203 0.111 Uiso 1 1 d R . .
C1 C 0.2063(4) 0.6293(5) 0.1882(4) 0.0370(8) Uani 1 1 d . . .
C2 C 0.3501(3) 0.5867(4) 0.2388(3) 0.0380(7) Uani 1 1 d . . .
H2 H 0.4209 0.6241 0.3136 0.046 Uiso 1 1 calc R . .
C3 C 0.3640(4) 0.4769(5) 0.1537(4) 0.0454(8) Uani 1 1 d . . .
H3 H 0.4458 0.4303 0.1630 0.055 Uiso 1 1 calc R . .
C4 C 0.2320(4) 0.4512(5) 0.0528(3) 0.0501(10) Uani 1 1 d . . .
H4 H 0.2121 0.3848 -0.0158 0.060 Uiso 1 1 calc R . .
C5 C 0.1362(4) 0.5428(4) 0.0736(3) 0.0456(9) Uani 1 1 d . . .
H5 H 0.0419 0.5465 0.0211 0.055 Uiso 1 1 calc R . .
C6 C 0.1381(3) 0.7286(4) 0.2470(3) 0.0368(7) Uani 1 1 d . . .
C7 C 0.1902(3) 0.8975(5) 0.4361(3) 0.0356(6) Uani 1 1 d . . .
C8 C 0.0556(4) 0.9301(4) 0.4173(4) 0.0444(9) Uani 1 1 d . . .
H8A H -0.0171 0.8933 0.3437 0.053 Uiso 1 1 calc R . .
C9 C 0.1315(4) 1.0642(5) 0.6049(4) 0.0490(9) Uani 1 1 d . . .
H9A H 0.1122 1.1200 0.6637 0.059 Uiso 1 1 calc R . .
C10 C 0.2669(4) 1.0393(4) 0.6293(4) 0.0484(9) Uani 1 1 d . . .
H10A H 0.3377 1.0805 0.7021 0.058 Uiso 1 1 calc R . .
C11 C 0.2968(4) 0.9538(4) 0.5462(4) 0.0433(8) Uani 1 1 d . . .
H11A H 0.3881 0.9334 0.5631 0.052 Uiso 1 1 calc R . .
C12 C 0.2645(3) 0.3162(4) 0.4003(3) 0.0344(7) Uani 1 1 d . . .
C13 C 0.3137(4) 0.2100(4) 0.3355(3) 0.0386(7) Uani 1 1 d . . .
H13 H 0.4044 0.1767 0.3633 0.046 Uiso 1 1 calc R . .
C14 C 0.2009(5) 0.1649(5) 0.2223(4) 0.0436(10) Uani 1 1 d . . .
H14 H 0.2042 0.0952 0.1628 0.052 Uiso 1 1 calc R . .
C15 C 0.0821(4) 0.2422(4) 0.2134(3) 0.0437(8) Uani 1 1 d . . .
H15 H -0.0059 0.2335 0.1467 0.052 Uiso 1 1 calc R . .
C16 C 0.1195(4) 0.3354(4) 0.3233(3) 0.0384(7) Uani 1 1 d . . .
H16 H 0.0606 0.3979 0.3422 0.046 Uiso 1 1 calc R . .
C17 C 0.3524(3) 0.3856(5) 0.5250(3) 0.0317(6) Uani 1 1 d . . .
C18 C 0.3480(3) 0.5374(4) 0.7048(3) 0.0358(7) Uani 1 1 d . . .
C19 C 0.2708(4) 0.6434(5) 0.7349(4) 0.0477(9) Uani 1 1 d . . .
H19A H 0.1824 0.6688 0.6747 0.057 Uiso 1 1 calc R . .
C20 C 0.3244(5) 0.7114(5) 0.8536(4) 0.0563(11) Uani 1 1 d . . .
H20A H 0.2729 0.7820 0.8752 0.068 Uiso 1 1 calc R . .
C21 C 0.4552(5) 0.6728(5) 0.9390(4) 0.0560(11) Uani 1 1 d . . .
H21A H 0.4919 0.7199 1.0189 0.067 Uiso 1 1 calc R . .
C22 C 0.4801(4) 0.5056(5) 0.7983(3) 0.0460(9) Uani 1 1 d . . .
H22A H 0.5338 0.4353 0.7792 0.055 Uiso 1 1 calc R . .

loop_
_atom_site_aniso_label
_atom_site_aniso_U_11
_atom_site_aniso_U_22
_atom_site_aniso_U_33
_atom_site_aniso_U_23
_atom_site_aniso_U_13
_atom_site_aniso_U_12
Fe1 0.0322(2) 0.0297(2) 0.03253(19) -0.0005(2) 0.01411(15) -0.0006(2)
N1 0.0254(13) 0.0399(17) 0.0566(17) -0.0015(13) 0.0185(13) -0.0012(12)
N2 0.0407(17) 0.057(2) 0.065(2) 0.0009(16) 0.0318(16) 0.0054(15)
N3 0.0225(12) 0.0463(15) 0.0353(13) -0.0017(12) 0.0085(11) 0.0034(11)
N4 0.0532(19) 0.068(2) 0.0399(16) -0.0034(16) 0.0166(15) -0.0092(17)
O1 0.0326(13) 0.0532(16) 0.0661(17) -0.0052(14) 0.0116(12) 0.0033(12)
O2 0.0274(10) 0.057(2) 0.0449(11) -0.0005(11) 0.0145(9) 0.0084(10)
O3 0.058(2) 0.082(3) 0.114(3) 0.023(2) 0.015(2) -0.0163(18)
C1 0.0379(19) 0.0356(19) 0.0367(17) 0.0079(15) 0.0155(14) 0.0005(15)
C2 0.0344(17) 0.0330(17) 0.0482(18) -0.0016(14) 0.0194(15) -0.0037(14)
C3 0.050(2) 0.045(2) 0.055(2) -0.0007(17) 0.0349(18) -0.0024(17)
C4 0.068(3) 0.048(2) 0.0397(18) -0.0006(15) 0.0281(19) -0.0085(18)
C5 0.045(2) 0.048(2) 0.0350(16) 0.0103(16) 0.0090(15) -0.0039(17)
C6 0.0307(16) 0.0292(16) 0.0459(17) 0.0085(13) 0.0123(14) -0.0001(13)
C7 0.0326(13) 0.0281(13) 0.0500(15) 0.005(2) 0.0216(12) -0.0013(19)
C8 0.0333(16) 0.045(3) 0.0582(19) -0.0022(15) 0.0227(15) -0.0007(15)
C9 0.047(2) 0.050(2) 0.060(2) -0.0027(18) 0.032(2) 0.0011(18)
C10 0.047(2) 0.044(2) 0.056(2) -0.0044(17) 0.0233(18) -0.0007(17)
C11 0.0319(16) 0.046(2) 0.056(2) 0.0005(15) 0.0222(16) 0.0015(14)
C12 0.0365(18) 0.0302(17) 0.0376(16) 0.0053(12) 0.0171(14) 0.0042(13)
C13 0.0423(18) 0.0321(17) 0.0449(18) 0.0052(14) 0.0223(15) 0.0063(15)
C14 0.060(2) 0.0288(19) 0.045(2) -0.0066(15) 0.0257(19) -0.0042(18)
C15 0.0442(19) 0.046(2) 0.0418(18) -0.0065(15) 0.0191(15) -0.0156(17)
C16 0.0355(17) 0.0423(17) 0.0424(17) -0.0016(14) 0.0215(14) -0.0039(14)
C17 0.0310(13) 0.0307(15) 0.0349(12) 0.0085(15) 0.0156(11) 0.0038(16)
C18 0.0378(17) 0.0361(17) 0.0390(16) 0.0022(14) 0.0217(14) -0.0035(14)
C19 0.045(2) 0.046(2) 0.053(2) -0.0035(17) 0.0229(17) -0.0008(17)
C20 0.067(3) 0.050(2) 0.066(3) -0.016(2) 0.043(2) -0.006(2)
C21 0.070(3) 0.059(2) 0.0431(19) -0.0152(19) 0.029(2) -0.019(2)
C22 0.0389(19) 0.056(2) 0.0424(19) -0.0017(16) 0.0166(16) -0.0005(17)

loop_
_atom_type_symbol
_atom_type_description
_atom_type_scat_dispersion_real
_atom_type_scat_dispersion_imag
_atom_type_scat_source
C C 0.0033 0.0016 'International Tables Vol C Tables 4.2.6.8 and 6.1.1.4'
H H 0.0000 0.0000 'International Tables Vol C Tables 4.2.6.8 and 6.1.1.4'
N N 0.0061 0.0033 'International Tables Vol C Tables 4.2.6.8 and 6.1.1.4'
O O 0.0106 0.0060 'International Tables Vol C Tables 4.2.6.8 and 6.1.1.4'
Fe Fe 0.3463 0.8444 'International Tables Vol C Tables 4.2.6.8 and 6.1.1.4'

loop_
_geom_angle_atom_site_label_1
_geom_angle_atom_site_label_2
_geom_angle_atom_site_label_3
_geom_angle
_geom_angle_site_symmetry_1
_geom_angle_site_symmetry_3
_geom_angle_publ_flag
C5 Fe1 C13 163.81(15) . . ?
C5 Fe1 C12 152.49(15) . . ?
C13 Fe1 C12 41.06(14) . . ?
C5 Fe1 C1 40.98(15) . . ?
C13 Fe1 C1 154.26(16) . . ?
C12 Fe1 C1 120.19(14) . . ?
C5 Fe1 C2 68.71(14) . . ?
C13 Fe1 C2 119.91(14) . . ?
C12 Fe1 C2 111.25(14) . . ?
C1 Fe1 C2 41.37(13) . . ?
C5 Fe1 C16 117.17(15) . . ?
C13 Fe1 C16 68.69(14) . . ?
C12 Fe1 C16 41.02(13) . . ?
C1 Fe1 C16 109.14(15) . . ?
C2 Fe1 C16 131.76(14) . . ?
C5 Fe1 C14 125.77(15) . . ?
C13 Fe1 C14 40.21(16) . . ?
C12 Fe1 C14 68.10(14) . . ?
C1 Fe1 C14 164.66(13) . . ?
C2 Fe1 C14 151.45(15) . . ?
C16 Fe1 C14 67.76(16) . . ?
C5 Fe1 C15 105.86(15) . . ?
C13 Fe1 C15 68.12(15) . . ?
C12 Fe1 C15 68.43(14) . . ?
C1 Fe1 C15 127.87(15) . . ?
C2 Fe1 C15 168.26(15) . . ?
C16 Fe1 C15 40.38(13) . . ?
C14 Fe1 C15 40.14(16) . . ?
C5 Fe1 C4 40.16(16) . . ?
C13 Fe1 C4 127.25(15) . . ?
C12 Fe1 C4 167.20(15) . . ?
C1 Fe1 C4 68.46(16) . . ?
C2 Fe1 C4 68.18(15) . . ?
C16 Fe1 C4 148.77(15) . . ?
C14 Fe1 C4 105.94(16) . . ?
C15 Fe1 C4 114.90(15) . . ?
C5 Fe1 C3 67.90(16) . . ?
C13 Fe1 C3 108.82(16) . . ?
C12 Fe1 C3 131.14(14) . . ?
C1 Fe1 C3 68.79(15) . . ?
C2 Fe1 C3 40.63(15) . . ?
C16 Fe1 C3 170.38(14) . . ?
C14 Fe1 C3 116.81(17) . . ?
C15 Fe1 C3 148.34(15) . . ?
C4 Fe1 C3 40.17(15) . . ?
C6 N1 C7 128.0(3) . . ?
C6 N1 H1A 116.0 . . ?
C7 N1 H1A 116.0 . . ?
C8 N2 C9 118.2(3) . . ?
C17 N3 C18 127.9(3) . . ?
C17 N3 H3A 116.1 . . ?
C18 N3 H3A 116.1 . . ?
C22 N4 C21 117.6(3) . . ?
H3F O3 H3E 119.8 . . ?
C5 C1 C2 106.6(3) . . ?
C5 C1 C6 124.8(3) . . ?
C2 C1 C6 128.3(3) . . ?
C5 C1 Fe1 69.1(2) . . ?
C2 C1 Fe1 69.5(2) . . ?
C6 C1 Fe1 121.3(3) . . ?
C3 C2 C1 107.7(3) . . ?
C3 C2 Fe1 70.2(2) . . ?
C1 C2 Fe1 69.2(2) . . ?
C3 C2 H2 126.1 . . ?
C1 C2 H2 126.1 . . ?
Fe1 C2 H2 126.0 . . ?
C4 C3 C2 108.1(3) . . ?
C4 C3 Fe1 69.6(2) . . ?
C2 C3 Fe1 69.1(2) . . ?
C4 C3 H3 126.0 . . ?
C2 C3 H3 126.0 . . ?
Fe1 C3 H3 126.8 . . ?
C5 C4 C3 108.5(3) . . ?
C5 C4 Fe1 69.0(2) . . ?
C3 C4 Fe1 70.2(2) . . ?
C5 C4 H4 125.8 . . ?
C3 C4 H4 125.8 . . ?
Fe1 C4 H4 126.6 . . ?
C4 C5 C1 109.1(3) . . ?
C4 C5 Fe1 70.8(2) . . ?
C1 C5 Fe1 69.9(2) . . ?
C4 C5 H5 125.4 . . ?
C1 C5 H5 125.4 . . ?
Fe1 C5 H5 125.4 . . ?
O1 C6 N1 122.9(3) . . ?
O1 C6 C1 121.8(3) . . ?
N1 C6 C1 115.3(3) . . ?
C11 C7 C8 117.4(3) . . ?
C11 C7 N1 117.9(3) . . ?
C8 C7 N1 124.6(3) . . ?
N2 C8 C7 123.2(3) . . ?
N2 C8 H8A 118.4 . . ?
C7 C8 H8A 118.4 . . ?
N2 C9 C10 122.2(4) . . ?
N2 C9 H9A 118.9 . . ?
C10 C9 H9A 118.9 . . ?
C11 C10 C9 119.6(4) . . ?
C11 C10 H10A 120.2 . . ?
C9 C10 H10A 120.2 . . ?
C10 C11 C7 119.4(3) . . ?
C10 C11 H11A 120.3 . . ?
C7 C11 H11A 120.3 . . ?
C13 C12 C16 107.3(3) . . ?
C13 C12 C17 123.7(3) . . ?
C16 C12 C17 128.9(3) . . ?
C13 C12 Fe1 69.37(19) . . ?
C16 C12 Fe1 69.89(18) . . ?
C17 C12 Fe1 127.1(2) . . ?
C14 C13 C12 107.8(3) . . ?
C14 C13 Fe1 70.4(2) . . ?
C12 C13 Fe1 69.57(18) . . ?
C14 C13 H13 126.1 . . ?
C12 C13 H13 126.1 . . ?
Fe1 C13 H13 125.5 . . ?
C13 C14 C15 109.0(3) . . ?
C13 C14 Fe1 69.4(2) . . ?
C15 C14 Fe1 69.9(2) . . ?
C13 C14 H14 125.5 . . ?
C15 C14 H14 125.5 . . ?
Fe1 C14 H14 126.8 . . ?
C14 C15 C16 108.2(3) . . ?
C14 C15 Fe1 69.9(2) . . ?
C16 C15 Fe1 69.8(2) . . ?
C14 C15 H15 125.9 . . ?
C16 C15 H15 125.9 . . ?
Fe1 C15 H15 126.0 . . ?
C15 C16 C12 107.7(3) . . ?
C15 C16 Fe1 69.8(2) . . ?
C12 C16 Fe1 69.09(19) . . ?
C15 C16 H16 126.1 . . ?
C12 C16 H16 126.1 . . ?
Fe1 C16 H16 126.5 . . ?
O2 C17 N3 121.9(3) . . ?
O2 C17 C12 121.0(3) . . ?
N3 C17 C12 117.1(2) . . ?
C19 C18 C22 117.2(3) . . ?
C19 C18 N3 118.4(3) . . ?
C22 C18 N3 124.4(3) . . ?
C20 C19 C18 120.1(4) . . ?
C20 C19 H19A 119.9 . . ?
C18 C19 H19A 119.9 . . ?
C21 C20 C19 118.4(4) . . ?
C21 C20 H20A 120.8 . . ?
C19 C20 H20A 120.8 . . ?
N4 C21 C20 123.3(4) . . ?
N4 C21 H21A 118.3 . . ?
C20 C21 H21A 118.3 . . ?
N4 C22 C18 123.4(4) . . ?
N4 C22 H22A 118.3 . . ?
C18 C22 H22A 118.3 . . ?

loop_
_geom_bond_atom_site_label_1
_geom_bond_atom_site_label_2
_geom_bond_distance
_geom_bond_site_symmetry_2
_geom_bond_publ_flag
Fe1 C5 2.029(3) . ?
Fe1 C13 2.034(3) . ?
Fe1 C12 2.037(3) . ?
Fe1 C1 2.041(4) . ?
Fe1 C2 2.045(3) . ?
Fe1 C16 2.048(4) . ?
Fe1 C14 2.048(4) . ?
Fe1 C15 2.048(4) . ?
Fe1 C4 2.053(4) . ?
Fe1 C3 2.060(4) . ?
N1 C6 1.362(4) . ?
N1 C7 1.410(5) . ?
N1 H1A 0.8600 . ?
N2 C8 1.322(5) . ?
N2 C9 1.340(5) . ?
N3 C17 1.355(4) . ?
N3 C18 1.409(4) . ?
N3 H3A 0.8600 . ?
N4 C22 1.329(5) . ?
N4 C21 1.341(6) . ?
O1 C6 1.222(4) . ?
O2 C17 1.236(3) . ?
O3 H3F 0.8500 . ?
O3 H3E 0.8500 . ?
C1 C5 1.425(5) . ?
C1 C2 1.443(5) . ?
C1 C6 1.476(5) . ?
C2 C3 1.425(5) . ?
C2 H2 0.9300 . ?
C3 C4 1.412(5) . ?
C3 H3 0.9300 . ?
C4 C5 1.402(6) . ?
C4 H4 0.9300 . ?
C5 H5 0.9300 . ?
C7 C11 1.384(5) . ?
C7 C8 1.396(4) . ?
C8 H8A 0.9300 . ?
C9 C10 1.374(5) . ?
C9 H9A 0.9300 . ?
C10 C11 1.360(5) . ?
C10 H10A 0.9300 . ?
C11 H11A 0.9300 . ?
C12 C13 1.428(5) . ?
C12 C16 1.431(5) . ?
C12 C17 1.472(4) . ?
C13 C14 1.403(6) . ?
C13 H13 0.9300 . ?
C14 C15 1.406(6) . ?
C14 H14 0.9300 . ?
C15 C16 1.413(5) . ?
C15 H15 0.9300 . ?
C16 H16 0.9300 . ?
C18 C19 1.381(5) . ?
C18 C22 1.390(5) . ?
C19 C20 1.375(6) . ?
C19 H19A 0.9300 . ?
C20 C21 1.365(6) . ?
C20 H20A 0.9300 . ?
C21 H21A 0.9300 . ?
C22 H22A 0.9300 . ?

loop_
_geom_hbond_atom_site_label_D
_geom_hbond_atom_site_label_H
_geom_hbond_atom_site_label_A
_geom_hbond_distance_DH
_geom_hbond_distance_HA
_geom_hbond_distance_DA
_geom_hbond_angle_DHA
_geom_hbond_site_symmetry_A
O3 H3E N4 0.85 1.99 2.843(5) 178.5 1_554
O3 H3F O1 0.85 2.03 2.879(4) 179.2 1_655
N1 H1A O2 0.86 2.15 2.969(3) 159.9 2_656
N3 H3A N2 0.86 2.29 3.114(4) 159.4 2_546

loop_
_geom_torsion_atom_site_label_1
_geom_torsion_atom_site_label_2
_geom_torsion_atom_site_label_3
_geom_torsion_atom_site_label_4
_geom_torsion
_geom_torsion_site_symmetry_1
_geom_torsion_site_symmetry_2
_geom_torsion_site_symmetry_3
_geom_torsion_site_symmetry_4
_geom_torsion_publ_flag
C13 Fe1 C1 C5 169.8(3) . . . . ?
C12 Fe1 C1 C5 -153.5(2) . . . . ?
C2 Fe1 C1 C5 118.0(3) . . . . ?
C16 Fe1 C1 C5 -109.7(2) . . . . ?
C14 Fe1 C1 C5 -34.1(7) . . . . ?
C15 Fe1 C1 C5 -68.4(3) . . . . ?
C4 Fe1 C1 C5 37.0(2) . . . . ?
C3 Fe1 C1 C5 80.3(2) . . . . ?
C5 Fe1 C1 C2 -118.0(3) . . . . ?
C13 Fe1 C1 C2 51.8(4) . . . . ?
C12 Fe1 C1 C2 88.5(2) . . . . ?
C16 Fe1 C1 C2 132.3(2) . . . . ?
C14 Fe1 C1 C2 -152.2(6) . . . . ?
C15 Fe1 C1 C2 173.5(2) . . . . ?
C4 Fe1 C1 C2 -81.0(2) . . . . ?
C3 Fe1 C1 C2 -37.7(2) . . . . ?
C5 Fe1 C1 C6 118.8(4) . . . . ?
C13 Fe1 C1 C6 -71.3(5) . . . . ?
C12 Fe1 C1 C6 -34.7(3) . . . . ?
C2 Fe1 C1 C6 -123.2(4) . . . . ?
C16 Fe1 C1 C6 9.1(3) . . . . ?
C14 Fe1 C1 C6 84.7(7) . . . . ?
C15 Fe1 C1 C6 50.4(4) . . . . ?
C4 Fe1 C1 C6 155.8(3) . . . . ?
C3 Fe1 C1 C6 -160.9(3) . . . . ?
C5 C1 C2 C3 0.5(4) . . . . ?
C6 C1 C2 C3 174.2(4) . . . . ?
Fe1 C1 C2 C3 59.9(2) . . . . ?
C5 C1 C2 Fe1 -59.4(2) . . . . ?
C6 C1 C2 Fe1 114.3(4) . . . . ?
C5 Fe1 C2 C3 -80.4(2) . . . . ?
C13 Fe1 C2 C3 84.3(2) . . . . ?
C12 Fe1 C2 C3 129.1(2) . . . . ?
C1 Fe1 C2 C3 -118.9(3) . . . . ?
C16 Fe1 C2 C3 171.6(2) . . . . ?
C14 Fe1 C2 C3 46.2(4) . . . . ?
C15 Fe1 C2 C3 -144.7(7) . . . . ?
C4 Fe1 C2 C3 -37.1(2) . . . . ?
C5 Fe1 C2 C1 38.4(2) . . . . ?
C13 Fe1 C2 C1 -156.8(2) . . . . ?
C12 Fe1 C2 C1 -112.0(2) . . . . ?
C16 Fe1 C2 C1 -69.6(3) . . . . ?
C14 Fe1 C2 C1 165.0(3) . . . . ?
C15 Fe1 C2 C1 -25.9(8) . . . . ?
C4 Fe1 C2 C1 81.7(2) . . . . ?
C3 Fe1 C2 C1 118.9(3) . . . . ?
C1 C2 C3 C4 -0.3(4) . . . . ?
Fe1 C2 C3 C4 58.9(3) . . . . ?
C1 C2 C3 Fe1 -59.2(2) . . . . ?
C5 Fe1 C3 C4 -37.1(2) . . . . ?
C13 Fe1 C3 C4 126.0(2) . . . . ?
C12 Fe1 C3 C4 166.5(2) . . . . ?
C1 Fe1 C3 C4 -81.3(2) . . . . ?
C2 Fe1 C3 C4 -119.7(3) . . . . ?
C16 Fe1 C3 C4 -160.7(9) . . . . ?
C14 Fe1 C3 C4 83.0(3) . . . . ?
C15 Fe1 C3 C4 47.4(4) . . . . ?
C5 Fe1 C3 C2 82.6(2) . . . . ?
C13 Fe1 C3 C2 -114.3(2) . . . . ?
C12 Fe1 C3 C2 -73.8(3) . . . . ?
C1 Fe1 C3 C2 38.4(2) . . . . ?
C16 Fe1 C3 C2 -41.0(10) . . . . ?
C14 Fe1 C3 C2 -157.3(2) . . . . ?
C15 Fe1 C3 C2 167.1(3) . . . . ?
C4 Fe1 C3 C2 119.7(3) . . . . ?
C2 C3 C4 C5 -0.1(4) . . . . ?
Fe1 C3 C4 C5 58.5(3) . . . . ?
C2 C3 C4 Fe1 -58.6(3) . . . . ?
C13 Fe1 C4 C5 165.8(2) . . . . ?
C12 Fe1 C4 C5 -172.4(6) . . . . ?
C1 Fe1 C4 C5 -37.7(2) . . . . ?
C2 Fe1 C4 C5 -82.4(2) . . . . ?
C16 Fe1 C4 C5 53.9(4) . . . . ?
C14 Fe1 C4 C5 127.2(2) . . . . ?
C15 Fe1 C4 C5 85.2(2) . . . . ?
C3 Fe1 C4 C5 -120.0(3) . . . . ?
C5 Fe1 C4 C3 120.0(3) . . . . ?
C13 Fe1 C4 C3 -74.2(3) . . . . ?
C12 Fe1 C4 C3 -52.5(8) . . . . ?
C1 Fe1 C4 C3 82.2(2) . . . . ?
C2 Fe1 C4 C3 37.5(2) . . . . ?
C16 Fe1 C4 C3 173.9(3) . . . . ?
C14 Fe1 C4 C3 -112.9(2) . . . . ?
C15 Fe1 C4 C3 -154.8(2) . . . . ?
C3 C4 C5 C1 0.4(4) . . . . ?
Fe1 C4 C5 C1 59.7(3) . . . . ?
C3 C4 C5 Fe1 -59.3(3) . . . . ?
C2 C1 C5 C4 -0.6(4) . . . . ?
C6 C1 C5 C4 -174.5(3) . . . . ?
Fe1 C1 C5 C4 -60.2(3) . . . . ?
C2 C1 C5 Fe1 59.6(2) . . . . ?
C6 C1 C5 Fe1 -114.3(4) . . . . ?
C13 Fe1 C5 C4 -44.3(6) . . . . ?
C12 Fe1 C5 C4 176.4(3) . . . . ?
C1 Fe1 C5 C4 119.7(3) . . . . ?
C2 Fe1 C5 C4 81.0(2) . . . . ?
C16 Fe1 C5 C4 -151.9(2) . . . . ?
C14 Fe1 C5 C4 -70.8(3) . . . . ?
C15 Fe1 C5 C4 -110.0(2) . . . . ?
C3 Fe1 C5 C4 37.1(2) . . . . ?
C13 Fe1 C5 C1 -164.0(5) . . . . ?
C12 Fe1 C5 C1 56.6(4) . . . . ?
C2 Fe1 C5 C1 -38.8(2) . . . . ?
C16 Fe1 C5 C1 88.3(2) . . . . ?
C14 Fe1 C5 C1 169.5(2) . . . . ?
C15 Fe1 C5 C1 130.2(2) . . . . ?
C4 Fe1 C5 C1 -119.7(3) . . . . ?
C3 Fe1 C5 C1 -82.6(2) . . . . ?
C7 N1 C6 O1 5.1(6) . . . . ?
C7 N1 C6 C1 -173.5(3) . . . . ?
C5 C1 C6 O1 4.2(6) . . . . ?
C2 C1 C6 O1 -168.4(3) . . . . ?
Fe1 C1 C6 O1 -80.8(4) . . . . ?
C5 C1 C6 N1 -177.2(3) . . . . ?
C2 C1 C6 N1 10.3(5) . . . . ?
Fe1 C1 C6 N1 97.8(3) . . . . ?
C6 N1 C7 C11 173.6(3) . . . . ?
C6 N1 C7 C8 -3.9(6) . . . . ?
C9 N2 C8 C7 0.3(6) . . . . ?
C11 C7 C8 N2 -0.2(6) . . . . ?
N1 C7 C8 N2 177.3(4) . . . . ?
C8 N2 C9 C10 0.8(6) . . . . ?
N2 C9 C10 C11 -2.1(6) . . . . ?
C9 C10 C11 C7 2.1(6) . . . . ?
C8 C7 C11 C10 -1.0(6) . . . . ?
N1 C7 C11 C10 -178.7(3) . . . . ?
C5 Fe1 C12 C13 164.0(3) . . . . ?
C1 Fe1 C12 C13 -156.7(2) . . . . ?
C2 Fe1 C12 C13 -111.6(2) . . . . ?
C16 Fe1 C12 C13 118.5(3) . . . . ?
C14 Fe1 C12 C13 37.7(2) . . . . ?
C15 Fe1 C12 C13 81.0(2) . . . . ?
C4 Fe1 C12 C13 -26.7(7) . . . . ?
C3 Fe1 C12 C13 -69.5(3) . . . . ?
C5 Fe1 C12 C16 45.5(4) . . . . ?
C13 Fe1 C12 C16 -118.5(3) . . . . ?
C1 Fe1 C12 C16 84.8(2) . . . . ?
C2 Fe1 C12 C16 129.9(2) . . . . ?
C14 Fe1 C12 C16 -80.8(2) . . . . ?
C15 Fe1 C12 C16 -37.5(2) . . . . ?
C4 Fe1 C12 C16 -145.2(6) . . . . ?
C3 Fe1 C12 C16 172.1(2) . . . . ?
C5 Fe1 C12 C17 -78.7(4) . . . . ?
C13 Fe1 C12 C17 117.3(4) . . . . ?
C1 Fe1 C12 C17 -39.4(3) . . . . ?
C2 Fe1 C12 C17 5.7(3) . . . . ?
C16 Fe1 C12 C17 -124.2(4) . . . . ?
C14 Fe1 C12 C17 155.0(3) . . . . ?
C15 Fe1 C12 C17 -161.6(3) . . . . ?
C4 Fe1 C12 C17 90.7(7) . . . . ?
C3 Fe1 C12 C17 47.9(4) . . . . ?
C16 C12 C13 C14 -0.5(4) . . . . ?
C17 C12 C13 C14 178.1(3) . . . . ?
Fe1 C12 C13 C14 -60.3(3) . . . . ?
C16 C12 C13 Fe1 59.8(2) . . . . ?
C17 C12 C13 Fe1 -121.5(3) . . . . ?
C5 Fe1 C13 C14 -34.1(7) . . . . ?
C12 Fe1 C13 C14 118.6(3) . . . . ?
C1 Fe1 C13 C14 170.4(3) . . . . ?
C2 Fe1 C13 C14 -152.8(2) . . . . ?
C16 Fe1 C13 C14 80.3(3) . . . . ?
C15 Fe1 C13 C14 36.8(2) . . . . ?
C4 Fe1 C13 C14 -68.6(3) . . . . ?
C3 Fe1 C13 C14 -109.6(3) . . . . ?
C5 Fe1 C13 C12 -152.7(5) . . . . ?
C1 Fe1 C13 C12 51.8(4) . . . . ?
C2 Fe1 C13 C12 88.6(2) . . . . ?
C16 Fe1 C13 C12 -38.3(2) . . . . ?
C14 Fe1 C13 C12 -118.6(3) . . . . ?
C15 Fe1 C13 C12 -81.8(2) . . . . ?
C4 Fe1 C13 C12 172.8(2) . . . . ?
C3 Fe1 C13 C12 131.8(2) . . . . ?
C12 C13 C14 C15 0.9(4) . . . . ?
Fe1 C13 C14 C15 -58.9(3) . . . . ?
C12 C13 C14 Fe1 59.8(2) . . . . ?
C5 Fe1 C14 C13 168.9(2) . . . . ?
C12 Fe1 C14 C13 -38.4(2) . . . . ?
C1 Fe1 C14 C13 -164.1(5) . . . . ?
C2 Fe1 C14 C13 56.1(4) . . . . ?
C16 Fe1 C14 C13 -82.9(2) . . . . ?
C15 Fe1 C14 C13 -120.5(3) . . . . ?
C4 Fe1 C14 C13 129.6(2) . . . . ?
C3 Fe1 C14 C13 87.8(3) . . . . ?
C5 Fe1 C14 C15 -70.6(3) . . . . ?
C13 Fe1 C14 C15 120.5(3) . . . . ?
C12 Fe1 C14 C15 82.1(2) . . . . ?
C1 Fe1 C14 C15 -43.6(7) . . . . ?
C2 Fe1 C14 C15 176.6(3) . . . . ?
C16 Fe1 C14 C15 37.6(2) . . . . ?
C4 Fe1 C14 C15 -109.9(2) . . . . ?
C3 Fe1 C14 C15 -151.7(2) . . . . ?
C13 C14 C15 C16 -1.0(4) . . . . ?
Fe1 C14 C15 C16 -59.5(3) . . . . ?
C13 C14 C15 Fe1 58.5(3) . . . . ?
C5 Fe1 C15 C14 127.3(2) . . . . ?
C13 Fe1 C15 C14 -36.8(2) . . . . ?
C12 Fe1 C15 C14 -81.2(2) . . . . ?
C1 Fe1 C15 C14 166.6(2) . . . . ?
C2 Fe1 C15 C14 -171.9(6) . . . . ?
C16 Fe1 C15 C14 -119.2(3) . . . . ?
C4 Fe1 C15 C14 85.4(3) . . . . ?
C3 Fe1 C15 C14 53.8(4) . . . . ?
C5 Fe1 C15 C16 -113.5(2) . . . . ?
C13 Fe1 C15 C16 82.4(2) . . . . ?
C12 Fe1 C15 C16 38.0(2) . . . . ?
C1 Fe1 C15 C16 -74.1(3) . . . . ?
C2 Fe1 C15 C16 -52.7(8) . . . . ?
C14 Fe1 C15 C16 119.2(3) . . . . ?
C4 Fe1 C15 C16 -155.4(2) . . . . ?
C3 Fe1 C15 C16 173.0(3) . . . . ?
C14 C15 C16 C12 0.7(4) . . . . ?
Fe1 C15 C16 C12 -58.9(2) . . . . ?
C14 C15 C16 Fe1 59.6(3) . . . . ?
C13 C12 C16 C15 -0.1(4) . . . . ?
C17 C12 C16 C15 -178.7(3) . . . . ?
Fe1 C12 C16 C15 59.4(2) . . . . ?
C13 C12 C16 Fe1 -59.5(2) . . . . ?
C17 C12 C16 Fe1 122.0(4) . . . . ?
C5 Fe1 C16 C15 82.6(2) . . . . ?
C13 Fe1 C16 C15 -80.9(2) . . . . ?
C12 Fe1 C16 C15 -119.2(3) . . . . ?
C1 Fe1 C16 C15 126.5(2) . . . . ?
C2 Fe1 C16 C15 167.5(2) . . . . ?
C14 Fe1 C16 C15 -37.4(2) . . . . ?
C4 Fe1 C16 C15 46.7(4) . . . . ?
C3 Fe1 C16 C15 -157.6(9) . . . . ?
C5 Fe1 C16 C12 -158.3(2) . . . . ?
C13 Fe1 C16 C12 38.3(2) . . . . ?
C1 Fe1 C16 C12 -114.3(2) . . . . ?
C2 Fe1 C16 C12 -73.4(3) . . . . ?
C14 Fe1 C16 C12 81.7(2) . . . . ?
C15 Fe1 C16 C12 119.2(3) . . . . ?
C4 Fe1 C16 C12 165.9(3) . . . . ?
C3 Fe1 C16 C12 -38.5(10) . . . . ?
C18 N3 C17 O2 -2.8(6) . . . . ?
C18 N3 C17 C12 176.3(3) . . . . ?
C13 C12 C17 O2 7.9(5) . . . . ?
C16 C12 C17 O2 -173.8(4) . . . . ?
Fe1 C12 C17 O2 -80.6(4) . . . . ?
C13 C12 C17 N3 -171.1(3) . . . . ?
C16 C12 C17 N3 7.2(5) . . . . ?
Fe1 C12 C17 N3 100.4(3) . . . . ?
C17 N3 C18 C19 165.9(4) . . . . ?
C17 N3 C18 C22 -14.9(6) . . . . ?
C22 C18 C19 C20 -0.7(6) . . . . ?
N3 C18 C19 C20 178.6(4) . . . . ?
C18 C19 C20 C21 0.8(7) . . . . ?
C22 N4 C21 C20 0.7(6) . . . . ?
C19 C20 C21 N4 -0.8(7) . . . . ?
C21 N4 C22 C18 -0.7(6) . . . . ?
C19 C18 C22 N4 0.7(6) . . . . ?
N3 C18 C22 N4 -178.6(4) . . . . ?
